data_4110160
loop_
_publ_author_name
'Chang Hoon Lee'
'David S. Laitar'
'Peter Mueller'
'Joseph P. Sadighi'

_publ_section_title
;
 Generation of a Doubly Bridging CO2 Ligand and Deoxygenation of CO2 by an
 (NHC)Ni(0) Complex
;
_journal_name_full 'Journal of the American Chemical Society'
_journal_page_first 13802
_journal_page_last 13803
_journal_paper_doi 10.1021/ja075630g
_journal_volume 129
_journal_year 2007
_chemical_formula_sum 'C44 H48 N4 Ni2 O3'
_chemical_formula_weight 798.28
_chemical_name_systematic
;
 ?
;
_space_group_IT_number 15
_symmetry_cell_setting monoclinic
_symmetry_space_group_name_Hall '-C 2yc'
_symmetry_space_group_name_H-M 'C 1 2/c 1'
_atom_sites_solution_hydrogens geom
_atom_sites_solution_primary direct
_atom_sites_solution_secondary difmap
_audit_creation_method SHELXL-97
_cell_angle_alpha 90.00
_cell_angle_beta 124.6070(10)
_cell_angle_gamma 90.00
_cell_formula_units_Z 8
_cell_length_a 28.1093(17)
_cell_length_b 17.2503(11)
_cell_length_c 20.5848(12)
_cell_measurement_reflns_used 6896
_cell_measurement_temperature 100(2)
_cell_measurement_theta_max 30.30
_cell_measurement_theta_min 2.35
_cell_volume 8215.4(9)
_computing_cell_refinement 'SAINT 7 (Bruker-AXS, 2005)'
_computing_data_collection 'SMART 5 (Bruker-AXS, 2003)'
_computing_data_reduction 'SAINT 7 (Bruker-AXS, 2005)'
_computing_molecular_graphics 'Bruker SHELXTL'
_computing_publication_material 'Bruker SHELXTL'
_computing_structure_refinement 'SHELXL-97 (Sheldrick, 1997)'
_computing_structure_solution 'SHELXS-97 (Sheldrick, 1990)'
_diffrn_ambient_temperature 100(2)
_diffrn_detector_area_resol_mean 8.3
_diffrn_measured_fraction_theta_full 1.000
_diffrn_measured_fraction_theta_max 1.000
_diffrn_measurement_device_type 'Bruker Smart APEX CCD'
_diffrn_measurement_method 'omega and phi scans'
_diffrn_radiation_monochromator graphite
_diffrn_radiation_source 'fine-focus sealed tube'
_diffrn_radiation_type MoK\a
_diffrn_radiation_wavelength 0.71073
_diffrn_reflns_av_R_equivalents 0.0641
_diffrn_reflns_av_sigmaI/netI 0.0400
_diffrn_reflns_limit_h_max 37
_diffrn_reflns_limit_h_min -37
_diffrn_reflns_limit_k_max 22
_diffrn_reflns_limit_k_min -22
_diffrn_reflns_limit_l_max 27
_diffrn_reflns_limit_l_min -27
_diffrn_reflns_number 83316
_diffrn_reflns_theta_full 28.28
_diffrn_reflns_theta_max 28.28
_diffrn_reflns_theta_min 1.47
_diffrn_standards_decay_% 0
_diffrn_standards_interval_count 0
_diffrn_standards_interval_time 0
_diffrn_standards_number 0
_exptl_absorpt_coefficient_mu 0.959
_exptl_absorpt_correction_T_max 0.9536
_exptl_absorpt_correction_T_min 0.7002
_exptl_absorpt_correction_type multi-scan
_exptl_absorpt_process_details 'SADABS (Sheldrick, 2005)'
_exptl_crystal_colour orange
_exptl_crystal_density_diffrn 1.291
_exptl_crystal_description rod
_exptl_crystal_F_000 3360
_exptl_crystal_size_max 0.40
_exptl_crystal_size_mid 0.06
_exptl_crystal_size_min 0.05
_refine_diff_density_max 0.944
_refine_diff_density_min -0.303
_refine_diff_density_rms 0.077
_refine_ls_extinction_method none
_refine_ls_goodness_of_fit_ref 1.030
_refine_ls_hydrogen_treatment constr
_refine_ls_matrix_type full
_refine_ls_number_parameters 490
_refine_ls_number_reflns 10194
_refine_ls_number_restraints 0
_refine_ls_restrained_S_all 1.030
_refine_ls_R_factor_all 0.0638
_refine_ls_R_factor_gt 0.0404
_refine_ls_shift/su_max 0.001
_refine_ls_shift/su_mean 0.000
_refine_ls_structure_factor_coef Fsqd
_refine_ls_weighting_details 'calc w=1/[\s^2^(Fo^2^)+(0.0465P)^2^+7.8811P] where P=(Fo^2^+2Fc^2^)/3'
_refine_ls_weighting_scheme calc
_refine_ls_wR_factor_gt 0.0886
_refine_ls_wR_factor_ref 0.0987
_reflns_number_gt 7705
_reflns_number_total 10194
_reflns_threshold_expression >2sigma(I)
_cod_data_source_file ja075630gsi20070905_123305.cif
_cod_data_source_block 06147fin
_cod_database_code 4110160

loop_
_symmetry_equiv_pos_as_xyz
'x, y, z'
'-x, y, -z+1/2'
'x+1/2, y+1/2, z'
'-x+1/2, y+1/2, -z+1/2'
'-x, -y, -z'
'x, -y, z-1/2'
'-x+1/2, -y+1/2, -z'
'x+1/2, -y+1/2, z-1/2'

loop_
_atom_site_label
_atom_site_type_symbol
_atom_site_fract_x
_atom_site_fract_y
_atom_site_fract_z
_atom_site_U_iso_or_equiv
_atom_site_adp_type
_atom_site_occupancy
_atom_site_symmetry_multiplicity
_atom_site_calc_flag
_atom_site_refinement_flags
Ni1 Ni 0.162344(11) 0.954514(15) 0.053445(15) 0.01772(7) Uani 1 1 d .
Ni2 Ni 0.174535(11) 0.882815(16) 0.157988(15) 0.01813(7) Uani 1 1 d .
N3 N 0.25008(8) 0.76425(11) 0.26280(11) 0.0227(4) Uani 1 1 d .
C22 C 0.19400(9) 0.78774(13) 0.21233(12) 0.0212(4) Uani 1 1 d .
C1 C 0.15147(9) 0.96250(12) -0.04570(12) 0.0198(4) Uani 1 1 d .
N1 N 0.18889(8) 0.98496(11) -0.06387(10) 0.0206(4) Uani 1 1 d .
C4 C 0.24779(9) 1.00680(13) -0.00426(12) 0.0208(4) Uani 1 1 d .
C7 C 0.36120(10) 1.04586(17) 0.11256(14) 0.0365(6) Uani 1 1 d .
C5 C 0.29103(10) 0.95124(14) 0.02031(14) 0.0290(5) Uani 1 1 d .
C9 C 0.25926(10) 1.08087(13) 0.02810(13) 0.0237(5) Uani 1 1 d .
C34 C 0.10096(9) 0.72371(13) 0.16761(13) 0.0237(5) Uani 1 1 d .
C30 C 0.32526(10) 0.80942(15) 0.24626(14) 0.0300(5) Uani 1 1 d .
C25 C 0.29788(9) 0.81485(13) 0.28529(13) 0.0237(5) Uani 1 1 d .
C10 C 0.27714(13) 0.87132(16) -0.01432(19) 0.0450(7) Uani 1 1 d .
H10A H 0.2470 0.8485 -0.0102 0.067 Uiso 1 1 calc R
H10B H 0.3120 0.8391 0.0146 0.067 Uiso 1 1 calc R
H10C H 0.2633 0.8742 -0.0700 0.067 Uiso 1 1 calc R
C21 C 0.03189(11) 1.04932(14) -0.09744(16) 0.0341(6) Uani 1 1 d .
H21A H -0.0015 1.0760 -0.1044 0.051 Uiso 1 1 calc R
H21B H 0.0383 1.0682 -0.1368 0.051 Uiso 1 1 calc R
H21C H 0.0663 1.0597 -0.0444 0.051 Uiso 1 1 calc R
N2 N 0.10260(8) 0.94368(11) -0.11691(10) 0.0220(4) Uani 1 1 d .
C23 C 0.25369(10) 0.68962(14) 0.29032(14) 0.0291(5) Uani 1 1 d .
H23 H 0.2881 0.6614 0.3259 0.035 Uiso 1 1 calc R
C36 C 0.01637(10) 0.75792(14) 0.16179(14) 0.0283(5) Uani 1 1 d .
H36 H -0.0013 0.7834 0.1838 0.034 Uiso 1 1 calc R
C41 C -0.08335(11) 0.71590(19) 0.04894(17) 0.0454(7) Uani 1 1 d .
H41A H -0.0930 0.7238 0.0873 0.068 Uiso 1 1 calc R
H41B H -0.0982 0.6655 0.0231 0.068 Uiso 1 1 calc R
H41C H -0.1009 0.7571 0.0092 0.068 Uiso 1 1 calc R
C8 C 0.31682(10) 1.09891(15) 0.08716(14) 0.0307(5) Uani 1 1 d .
H8 H 0.3258 1.1489 0.1105 0.037 Uiso 1 1 calc R
C42 C 0.09609(12) 0.64424(17) 0.06055(18) 0.0415(7) Uani 1 1 d .
H42A H 0.1142 0.6837 0.0470 0.062 Uiso 1 1 calc R
H42B H 0.0667 0.6163 0.0127 0.062 Uiso 1 1 calc R
H42C H 0.1256 0.6076 0.0985 0.062 Uiso 1 1 calc R
C16 C -0.03412(9) 0.85172(15) -0.11221(14) 0.0281(5) Uani 1 1 d .
C2 C 0.16380(10) 0.97963(13) -0.14505(13) 0.0256(5) Uani 1 1 d .
H2 H 0.1816 0.9918 -0.1716 0.031 Uiso 1 1 calc R
C3 C 0.10952(10) 0.95387(14) -0.17806(13) 0.0266(5) Uani 1 1 d .
H3 H 0.0814 0.9445 -0.2326 0.032 Uiso 1 1 calc R
C29 C 0.37150(11) 0.85955(16) 0.27035(15) 0.0361(6) Uani 1 1 d .
H29 H 0.3906 0.8572 0.2443 0.043 Uiso 1 1 calc R
C19 C 0.07666(10) 0.78060(14) -0.14992(14) 0.0300(5) Uani 1 1 d .
H19A H 0.0686 0.7924 -0.2019 0.045 Uiso 1 1 calc R
H19B H 0.0662 0.7266 -0.1489 0.045 Uiso 1 1 calc R
H19C H 0.1179 0.7883 -0.1092 0.045 Uiso 1 1 calc R
C39 C 0.06808(10) 0.68294(14) 0.09675(15) 0.0297(5) Uani 1 1 d .
N4 N 0.16312(8) 0.72524(11) 0.20924(11) 0.0238(4) Uani 1 1 d .
C40 C 0.11193(11) 0.80805(15) 0.27624(14) 0.0334(6) Uani 1 1 d .
H40A H 0.1461 0.7780 0.3152 0.050 Uiso 1 1 calc R
H40B H 0.0889 0.8195 0.2972 0.050 Uiso 1 1 calc R
H40C H 0.1241 0.8567 0.2652 0.050 Uiso 1 1 calc R
C6 C 0.34760(11) 0.97300(17) 0.07880(16) 0.0381(6) Uani 1 1 d .
H6 H 0.3778 0.9365 0.0960 0.046 Uiso 1 1 calc R
C37 C -0.01826(10) 0.71771(15) 0.09104(15) 0.0325(5) Uani 1 1 d .
C26 C 0.31525(9) 0.86819(13) 0.34574(13) 0.0243(5) Uani 1 1 d .
C24 C 0.19936(10) 0.66499(14) 0.25711(14) 0.0302(5) Uani 1 1 d .
H24 H 0.1877 0.6160 0.2647 0.036 Uiso 1 1 calc R
C14 C 0.04165(9) 0.83380(13) -0.13411(13) 0.0240(5) Uani 1 1 d .
C17 C -0.02255(9) 0.93113(14) -0.10285(13) 0.0273(5) Uani 1 1 d .
H17 H -0.0448 0.9641 -0.0928 0.033 Uiso 1 1 calc R
C12 C 0.21186(11) 1.13940(14) 0.00132(15) 0.0305(5) Uani 1 1 d .
H12A H 0.1881 1.1240 0.0201 0.046 Uiso 1 1 calc R
H12B H 0.1877 1.1419 -0.0565 0.046 Uiso 1 1 calc R
H12C H 0.2289 1.1904 0.0229 0.046 Uiso 1 1 calc R
C18 C 0.02047(9) 0.96310(13) -0.10781(12) 0.0244(5) Uani 1 1 d .
C33 C 0.30708(12) 0.75069(19) 0.18266(16) 0.0444(7) Uani 1 1 d .
H33A H 0.3242 0.7003 0.2067 0.067 Uiso 1 1 calc R
H33B H 0.3203 0.7671 0.1498 0.067 Uiso 1 1 calc R
H33C H 0.2649 0.7462 0.1499 0.067 Uiso 1 1 calc R
C15 C -0.00228(9) 0.80442(14) -0.12871(13) 0.0272(5) Uani 1 1 d .
H15 H -0.0106 0.7505 -0.1366 0.033 Uiso 1 1 calc R
C27 C 0.36158(10) 0.91643(15) 0.36774(15) 0.0318(5) Uani 1 1 d .
H27 H 0.3739 0.9530 0.4089 0.038 Uiso 1 1 calc R
C35 C 0.07602(10) 0.76182(13) 0.20109(13) 0.0256(5) Uani 1 1 d .
C38 C 0.00832(11) 0.68085(15) 0.05979(16) 0.0358(6) Uani 1 1 d .
H38 H -0.0149 0.6532 0.0116 0.043 Uiso 1 1 calc R
C11 C 0.42333(12) 1.0673(2) 0.17671(17) 0.0582(9) Uani 1 1 d .
H11A H 0.4423 1.0234 0.2130 0.087 Uiso 1 1 calc R
H11B H 0.4237 1.1124 0.2059 0.087 Uiso 1 1 calc R
H11C H 0.4441 1.0797 0.1526 0.087 Uiso 1 1 calc R
C20 C -0.07962(11) 0.81799(17) -0.10352(19) 0.0450(7) Uani 1 1 d .
H20A H -0.0715 0.8329 -0.0522 0.067 Uiso 1 1 calc R
H20B H -0.0793 0.7613 -0.1069 0.067 Uiso 1 1 calc R
H20C H -0.1177 0.8377 -0.1458 0.067 Uiso 1 1 calc R
O5 O 0.16388(8) 1.05402(9) 0.10840(10) 0.0322(4) Uani 1 1 d .
O6 O 0.17425(8) 0.98436(10) 0.21114(9) 0.0325(4) Uani 1 1 d .
C44 C 0.16888(9) 0.99436(12) 0.14694(12) 0.0211(4) Uani 1 1 d .
O4 O 0.16716(8) 0.79177(10) 0.03723(10) 0.0383(4) Uani 1 1 d .
C43 C 0.16744(9) 0.85032(14) 0.06796(13) 0.0243(5) Uani 1 1 d .
C13 C 0.05293(9) 0.91321(13) -0.12187(12) 0.0220(4) Uani 1 1 d .
C31 C 0.28397(10) 0.87451(16) 0.38576(14) 0.0319(5) Uani 1 1 d .
H31A H 0.2445 0.8931 0.3477 0.048 Uiso 1 1 calc R
H31B H 0.3045 0.9110 0.4299 0.048 Uiso 1 1 calc R
H31C H 0.2826 0.8235 0.4056 0.048 Uiso 1 1 calc R
C28 C 0.39049(11) 0.91263(16) 0.33091(16) 0.0358(6) Uani 1 1 d .
C32 C 0.44105(13) 0.96631(19) 0.3564(2) 0.0534(8) Uani 1 1 d .
H32A H 0.4655 0.9436 0.3414 0.080 Uiso 1 1 calc R
H32B H 0.4638 0.9733 0.4137 0.080 Uiso 1 1 calc R
H32C H 0.4265 1.0167 0.3304 0.080 Uiso 1 1 calc R

loop_
_atom_site_aniso_label
_atom_site_aniso_U_11
_atom_site_aniso_U_22
_atom_site_aniso_U_33
_atom_site_aniso_U_23
_atom_site_aniso_U_13
_atom_site_aniso_U_12
Ni1 0.01937(14) 0.02014(14) 0.01427(13) -0.00063(10) 0.00992(11) -0.00186(11)
Ni2 0.01814(13) 0.02124(14) 0.01565(13) 0.00238(11) 0.00998(11) 0.00191(11)
N3 0.0210(9) 0.0265(10) 0.0213(9) 0.0037(8) 0.0125(8) 0.0057(7)
C22 0.0200(10) 0.0266(11) 0.0172(10) 0.0038(9) 0.0108(9) 0.0049(9)
C1 0.0210(10) 0.0200(11) 0.0176(10) -0.0006(8) 0.0104(9) -0.0009(8)
N1 0.0230(9) 0.0235(9) 0.0170(9) -0.0010(7) 0.0124(8) -0.0031(7)
C4 0.0228(11) 0.0253(11) 0.0180(10) 0.0003(8) 0.0137(9) -0.0038(9)
C7 0.0233(12) 0.0579(18) 0.0222(12) 0.0059(12) 0.0093(10) -0.0085(12)
C5 0.0288(12) 0.0325(13) 0.0304(12) 0.0037(10) 0.0196(11) 0.0011(10)
C9 0.0275(12) 0.0277(12) 0.0206(11) -0.0003(9) 0.0165(10) -0.0048(9)
C34 0.0204(10) 0.0227(11) 0.0272(11) 0.0060(9) 0.0130(9) 0.0007(9)
C30 0.0256(12) 0.0436(15) 0.0236(12) 0.0052(10) 0.0157(10) 0.0088(11)
C25 0.0200(11) 0.0294(12) 0.0218(11) 0.0061(9) 0.0120(9) 0.0066(9)
C10 0.0454(16) 0.0324(15) 0.0599(19) 0.0007(13) 0.0315(15) 0.0088(12)
C21 0.0347(13) 0.0273(13) 0.0373(14) 0.0016(11) 0.0187(12) 0.0044(11)
N2 0.0209(9) 0.0265(10) 0.0172(9) -0.0001(7) 0.0099(8) -0.0028(7)
C23 0.0281(12) 0.0277(12) 0.0307(13) 0.0096(10) 0.0163(11) 0.0107(10)
C36 0.0293(12) 0.0273(12) 0.0337(13) 0.0067(10) 0.0212(11) 0.0040(10)
C41 0.0260(13) 0.065(2) 0.0451(16) -0.0018(15) 0.0200(13) -0.0046(13)
C8 0.0330(13) 0.0390(14) 0.0220(12) -0.0075(10) 0.0167(11) -0.0145(11)
C42 0.0382(15) 0.0417(16) 0.0490(17) -0.0157(13) 0.0274(14) -0.0065(12)
C16 0.0171(11) 0.0382(14) 0.0240(12) -0.0062(10) 0.0087(9) -0.0036(10)
C2 0.0323(12) 0.0295(12) 0.0189(11) -0.0017(9) 0.0169(10) -0.0035(10)
C3 0.0309(12) 0.0333(13) 0.0153(10) -0.0009(9) 0.0130(10) -0.0015(10)
C29 0.0305(13) 0.0533(17) 0.0349(14) 0.0112(12) 0.0248(12) 0.0072(12)
C19 0.0267(12) 0.0328(13) 0.0312(13) -0.0073(10) 0.0167(11) -0.0029(10)
C39 0.0312(13) 0.0254(12) 0.0374(14) -0.0021(10) 0.0223(11) -0.0027(10)
N4 0.0237(9) 0.0230(10) 0.0246(10) 0.0053(8) 0.0136(8) 0.0044(8)
C40 0.0317(13) 0.0418(15) 0.0302(13) -0.0017(11) 0.0196(11) 0.0016(11)
C6 0.0253(13) 0.0505(17) 0.0358(14) 0.0146(13) 0.0158(11) 0.0074(12)
C37 0.0265(12) 0.0349(14) 0.0367(14) 0.0029(11) 0.0183(11) -0.0021(10)
C26 0.0219(11) 0.0296(12) 0.0211(11) 0.0058(9) 0.0121(9) 0.0075(9)
C24 0.0338(13) 0.0246(12) 0.0339(13) 0.0106(10) 0.0202(11) 0.0092(10)
C14 0.0193(10) 0.0281(12) 0.0185(10) -0.0045(9) 0.0072(9) -0.0004(9)
C17 0.0203(11) 0.0353(13) 0.0216(11) -0.0032(10) 0.0092(9) 0.0035(9)
C12 0.0387(14) 0.0235(12) 0.0350(13) -0.0010(10) 0.0243(12) -0.0021(10)
C18 0.0205(11) 0.0285(12) 0.0162(10) 0.0010(9) 0.0056(9) 0.0009(9)
C33 0.0363(15) 0.069(2) 0.0344(15) -0.0065(14) 0.0242(13) 0.0082(14)
C15 0.0217(11) 0.0282(12) 0.0267(12) -0.0070(10) 0.0107(10) -0.0054(9)
C27 0.0302(13) 0.0327(13) 0.0290(13) 0.0031(10) 0.0147(11) 0.0031(10)
C35 0.0257(11) 0.0258(12) 0.0252(11) 0.0060(9) 0.0144(10) 0.0020(9)
C38 0.0302(13) 0.0375(14) 0.0365(14) -0.0099(12) 0.0171(12) -0.0098(11)
C11 0.0294(15) 0.088(3) 0.0345(16) 0.0097(16) 0.0049(13) -0.0146(16)
C20 0.0327(14) 0.0468(17) 0.066(2) -0.0169(15) 0.0341(15) -0.0126(12)
O5 0.0515(11) 0.0207(8) 0.0278(9) -0.0029(7) 0.0245(9) -0.0031(7)
O6 0.0483(11) 0.0313(9) 0.0234(8) 0.0003(7) 0.0236(8) 0.0057(8)
C44 0.0252(11) 0.0206(11) 0.0183(10) -0.0035(8) 0.0128(9) -0.0011(9)
O4 0.0626(12) 0.0246(9) 0.0285(9) -0.0008(7) 0.0263(9) 0.0067(8)
C43 0.0249(11) 0.0310(12) 0.0191(11) 0.0086(9) 0.0137(10) 0.0057(9)
C13 0.0181(10) 0.0312(12) 0.0133(10) -0.0008(9) 0.0068(9) -0.0019(9)
C31 0.0255(12) 0.0459(15) 0.0244(12) -0.0035(11) 0.0142(10) 0.0035(11)
C28 0.0286(13) 0.0392(15) 0.0377(14) 0.0131(12) 0.0177(12) 0.0032(11)
C32 0.0449(17) 0.054(2) 0.065(2) 0.0119(16) 0.0332(16) -0.0075(14)

loop_
_atom_type_symbol
_atom_type_description
_atom_type_scat_dispersion_real
_atom_type_scat_dispersion_imag
_atom_type_scat_source
C C 0.0033 0.0016 'International Tables Vol C Tables 4.2.6.8 and 6.1.1.4'
H H 0.0000 0.0000 'International Tables Vol C Tables 4.2.6.8 and 6.1.1.4'
N N 0.0061 0.0033 'International Tables Vol C Tables 4.2.6.8 and 6.1.1.4'
O O 0.0106 0.0060 'International Tables Vol C Tables 4.2.6.8 and 6.1.1.4'
Ni Ni 0.3393 1.1124 'International Tables Vol C Tables 4.2.6.8 and 6.1.1.4'

loop_
_geom_angle_atom_site_label_1
_geom_angle_atom_site_label_2
_geom_angle_atom_site_label_3
_geom_angle
C43 Ni1 C1 101.50(9)
C43 Ni1 C44 103.42(9)
C1 Ni1 C44 155.03(9)
C43 Ni1 O5 140.03(8)
C1 Ni1 O5 118.46(8)
C44 Ni1 O5 36.62(8)
C43 Ni1 Ni2 50.67(7)
C1 Ni1 Ni2 152.16(6)
C44 Ni1 Ni2 52.75(6)
O5 Ni1 Ni2 89.36(5)
C43 Ni2 C22 99.33(10)
C43 Ni2 C44 103.34(9)
C22 Ni2 C44 155.99(9)
C43 Ni2 O6 139.65(9)
C22 Ni2 O6 120.71(8)
C44 Ni2 O6 36.33(7)
C43 Ni2 Ni1 49.88(7)
C22 Ni2 Ni1 148.30(6)
C44 Ni2 Ni1 53.46(6)
O6 Ni2 Ni1 89.79(5)
C22 N3 C23 111.77(19)
C22 N3 C25 121.83(18)
C23 N3 C25 126.35(18)
N4 C22 N3 103.31(18)
N4 C22 Ni2 134.34(16)
N3 C22 Ni2 122.02(16)
N1 C1 N2 103.72(17)
N1 C1 Ni1 130.03(16)
N2 C1 Ni1 126.22(15)
C1 N1 C2 111.49(18)
C1 N1 C4 122.31(17)
C2 N1 C4 126.11(17)
C9 C4 C5 122.6(2)
C9 C4 N1 119.27(19)
C5 C4 N1 118.1(2)
C6 C7 C8 118.6(2)
C6 C7 C11 120.7(3)
C8 C7 C11 120.7(3)
C6 C5 C4 117.3(2)
C6 C5 C10 121.3(2)
C4 C5 C10 121.4(2)
C4 C9 C8 117.3(2)
C4 C9 C12 121.6(2)
C8 C9 C12 121.0(2)
C39 C34 C35 122.2(2)
C39 C34 N4 119.3(2)
C35 C34 N4 118.4(2)
C25 C30 C29 117.4(2)
C25 C30 C33 121.5(2)
C29 C30 C33 121.1(2)
C26 C25 C30 122.0(2)
C26 C25 N3 118.49(19)
C30 C25 N3 119.5(2)
C1 N2 C3 111.74(18)
C1 N2 C13 120.54(17)
C3 N2 C13 127.64(18)
C24 C23 N3 106.8(2)
C35 C36 C37 121.9(2)
C7 C8 C9 121.9(2)
C15 C16 C17 118.6(2)
C15 C16 C20 120.7(2)
C17 C16 C20 120.7(2)
C3 C2 N1 106.42(18)
C2 C3 N2 106.63(19)
C28 C29 C30 122.3(2)
C34 C39 C38 117.4(2)
C34 C39 C42 121.1(2)
C38 C39 C42 121.5(2)
C22 N4 C24 111.46(18)
C22 N4 C34 124.46(18)
C24 N4 C34 123.85(19)
C7 C6 C5 122.2(2)
C38 C37 C36 118.2(2)
C38 C37 C41 121.2(2)
C36 C37 C41 120.5(2)
C27 C26 C25 118.4(2)
C27 C26 C31 120.5(2)
C25 C26 C31 121.1(2)
C23 C24 N4 106.7(2)
C13 C14 C15 117.5(2)
C13 C14 C19 121.7(2)
C15 C14 C19 120.7(2)
C18 C17 C16 121.7(2)
C17 C18 C13 118.0(2)
C17 C18 C21 120.4(2)
C13 C18 C21 121.6(2)
C16 C15 C14 121.9(2)
C26 C27 C28 121.6(2)
C36 C35 C34 117.9(2)
C36 C35 C40 120.4(2)
C34 C35 C40 121.6(2)
C37 C38 C39 122.3(2)
C44 O5 Ni1 67.75(12)
C44 O6 Ni2 66.00(12)
O6 C44 O5 132.9(2)
O6 C44 Ni2 77.67(13)
O5 C44 Ni2 149.41(16)
O6 C44 Ni1 151.46(17)
O5 C44 Ni1 75.64(12)
Ni2 C44 Ni1 73.79(7)
O4 C43 Ni1 141.05(18)
O4 C43 Ni2 139.50(18)
Ni1 C43 Ni2 79.45(10)
C14 C13 C18 122.2(2)
C14 C13 N2 118.85(19)
C18 C13 N2 118.7(2)
C29 C28 C27 118.4(2)
C29 C28 C32 121.3(2)
C27 C28 C32 120.3(3)

loop_
_geom_bond_atom_site_label_1
_geom_bond_atom_site_label_2
_geom_bond_distance
Ni1 C43 1.814(2)
Ni1 C1 1.889(2)
Ni1 C44 1.952(2)
Ni1 O5 2.0427(16)
Ni1 Ni2 2.3325(4)
Ni2 C43 1.835(2)
Ni2 C22 1.883(2)
Ni2 C44 1.933(2)
Ni2 O6 2.0676(17)
N3 C22 1.367(3)
N3 C23 1.387(3)
N3 C25 1.440(3)
C22 N4 1.363(3)
C1 N1 1.358(3)
C1 N2 1.362(3)
N1 C2 1.400(3)
N1 C4 1.443(3)
C4 C9 1.392(3)
C4 C5 1.398(3)
C7 C6 1.381(4)
C7 C8 1.388(4)
C7 C11 1.520(4)
C5 C6 1.395(3)
C5 C10 1.498(4)
C9 C8 1.399(3)
C9 C12 1.505(3)
C34 C39 1.395(3)
C34 C35 1.395(3)
C34 N4 1.445(3)
C30 C25 1.396(3)
C30 C29 1.397(4)
C30 C33 1.497(4)
C25 C26 1.394(3)
C21 C18 1.511(3)
N2 C3 1.390(3)
N2 C13 1.440(3)
C23 C24 1.340(3)
C36 C35 1.389(3)
C36 C37 1.393(3)
C41 C37 1.516(3)
C42 C39 1.512(3)
C16 C15 1.388(3)
C16 C17 1.396(3)
C16 C20 1.505(3)
C2 C3 1.345(3)
C29 C28 1.386(4)
C19 C14 1.510(3)
C39 C38 1.397(3)
N4 C24 1.396(3)
C40 C35 1.508(3)
C37 C38 1.386(3)
C26 C27 1.387(3)
C26 C31 1.512(3)
C14 C13 1.396(3)
C14 C15 1.396(3)
C17 C18 1.385(3)
C18 C13 1.399(3)
C27 C28 1.393(3)
O5 C44 1.258(3)
O6 C44 1.254(2)
O4 C43 1.189(3)
C28 C32 1.518(4)
